data_2240166
loop_
_publ_author_name
'Choi, Hong Dae'
'Lee, Uk'

_publ_section_title
;
 Crystal structure of
 5-chloro-2,4,6-trimethyl-3-(4-methylphenylsulfinyl)-1-benzofuran
;
_journal_coeditor_code NK2227
_journal_issue 12
_journal_name_full 'Acta Crystallographica Section E'
_journal_page_first o1233
_journal_page_last o1234
_journal_paper_doi 10.1107/S160053681402385X
_journal_volume 70
_journal_year 2014
_chemical_formula_iupac 'C18 H17 Cl O2 S'
_chemical_formula_moiety 'C18 H17 Cl O2 S'
_chemical_formula_sum 'C18 H17 Cl O2 S'
_chemical_formula_weight 332.83
_chemical_melting_point_gt 467
_chemical_melting_point_lt 466
_chemical_name_systematic
;
5-Chloro-2,4,6-trimethyl-3-(4-methylphenylsulfinyl)-1-benzofuran
;
_space_group_IT_number 2
_symmetry_cell_setting triclinic
_symmetry_space_group_name_Hall '-P 1'
_symmetry_space_group_name_H-M 'P -1'
_atom_sites_solution_hydrogens difmap
_atom_sites_solution_primary direct
_atom_sites_solution_secondary difmap
_audit_creation_method 'form.cif (version 2.0)'
_cell_angle_alpha 86.5710(10)
_cell_angle_beta 69.1570(10)
_cell_angle_gamma 81.093(2)
_cell_formula_units_Z 2
_cell_length_a 8.7938(2)
_cell_length_b 9.1775(3)
_cell_length_c 10.7298(3)
_cell_measurement_reflns_used 6565
_cell_measurement_temperature 173(2)
_cell_measurement_theta_max 28.26
_cell_measurement_theta_min 2.61
_cell_volume 799.51(4)
_computing_cell_refinement
;
<i>SAINT</i> (Bruker, 2009)
;
_computing_data_collection
;
<i>APEX2</i> (Bruker, 2009)
;
_computing_data_reduction
;
<i>SAINT</i> (Bruker, 2009)
;
_computing_molecular_graphics
;
<i>ORTEP-3 for Windows</i> (Farrugia, 2012) and
<i>DIAMOND</i> (Brandenburg, 1998)
;
_computing_publication_material
;
<i>SHELXL97</i> (Sheldrick, 2008)
;
_computing_structure_refinement
;
<i>SHELXL97</i> (Sheldrick, 2008)
;
_computing_structure_solution
;
<i>SHELXS97</i> (Sheldrick, 2008)
;
_diffrn_ambient_temperature 173(2)
_diffrn_detector_area_resol_mean 10.0
_diffrn_measured_fraction_theta_full 0.993
_diffrn_measured_fraction_theta_max 0.993
_diffrn_measurement_device_type 'Bruker SMART APEXII CCD'
_diffrn_measurement_method '\f and \w scans'
_diffrn_radiation_monochromator 'graphite multilayer'
_diffrn_radiation_source 'rotating anode'
_diffrn_radiation_type MoK\a
_diffrn_radiation_wavelength 0.71073
_diffrn_reflns_av_R_equivalents 0.0480
_diffrn_reflns_av_sigmaI/netI 0.0374
_diffrn_reflns_limit_h_max 11
_diffrn_reflns_limit_h_min -11
_diffrn_reflns_limit_k_max 12
_diffrn_reflns_limit_k_min -12
_diffrn_reflns_limit_l_max 14
_diffrn_reflns_limit_l_min -11
_diffrn_reflns_number 14763
_diffrn_reflns_theta_full 28.39
_diffrn_reflns_theta_max 28.39
_diffrn_reflns_theta_min 2.03
_diffrn_standards_number 0
_exptl_absorpt_coefficient_mu 0.373
_exptl_absorpt_correction_T_max 0.9707
_exptl_absorpt_correction_T_min 0.8070
_exptl_absorpt_correction_type multi-scan
_exptl_absorpt_process_details
;
(<i>SADABS</i>; Bruker, 2009)
;
_exptl_crystal_colour colourless
_exptl_crystal_density_diffrn 1.383
_exptl_crystal_density_method 'not measured'
_exptl_crystal_description block
_exptl_crystal_F_000 348
_exptl_crystal_size_max 0.60
_exptl_crystal_size_mid 0.56
_exptl_crystal_size_min 0.08
_refine_diff_density_max 0.832
_refine_diff_density_min -0.413
_refine_ls_extinction_method none
_refine_ls_goodness_of_fit_ref 1.048
_refine_ls_hydrogen_treatment constr
_refine_ls_matrix_type full
_refine_ls_number_parameters 203
_refine_ls_number_reflns 3988
_refine_ls_number_restraints 0
_refine_ls_restrained_S_all 1.048
_refine_ls_R_factor_all 0.0487
_refine_ls_R_factor_gt 0.0431
_refine_ls_shift/su_max 0.000
_refine_ls_shift/su_mean 0.000
_refine_ls_structure_factor_coef Fsqd
_refine_ls_weighting_details 'calc w=1/[\s^2^(Fo^2^)+(0.0641P)^2^+0.2785P] where P=(Fo^2^+2Fc^2^)/3'
_refine_ls_weighting_scheme calc
_refine_ls_wR_factor_gt 0.1189
_refine_ls_wR_factor_ref 0.1237
_reflns_number_gt 3502
_reflns_number_total 3988
_reflns_threshold_expression I>2\s(I)
_cod_data_source_file nk2227sup1.cif
_cod_data_source_block I
_cod_database_code 2240166
_cod_database_fobs_code 2240166

loop_
_symmetry_equiv_pos_as_xyz
'x, y, z'
'-x, -y, -z'

loop_
_atom_site_type_symbol
_atom_site_label
_atom_site_fract_x
_atom_site_fract_y
_atom_site_fract_z
_atom_site_U_iso_or_equiv
_atom_site_adp_type
_atom_site_calc_flag
_atom_site_refinement_flags
_atom_site_occupancy
_atom_site_symmetry_multiplicity
Cl Cl1 0.73398(7) 0.38071(5) 0.09920(5) 0.04987(16) Uani d . 1 2
S S1 0.14021(5) 0.82594(5) 0.46437(4) 0.03532(13) Uani d . 1 2
O O1 0.54038(13) 0.77389(12) 0.54951(11) 0.0305(2) Uani d . 1 2
O O2 0.06142(17) 0.69774(17) 0.45239(15) 0.0502(4) Uani d . 1 2
C C1 0.33771(18) 0.76626(16) 0.46945(16) 0.0281(3) Uani d . 1 2
C C2 0.47994(18) 0.66515(15) 0.39027(15) 0.0256(3) Uani d . 1 2
C C3 0.5174(2) 0.56896(16) 0.28374(16) 0.0298(3) Uani d . 1 2
C C4 0.6780(2) 0.49579(17) 0.23736(16) 0.0321(3) Uani d . 1 2
C C5 0.7994(2) 0.50928(18) 0.29109(17) 0.0330(3) Uani d . 1 2
C C6 0.75771(19) 0.60170(17) 0.39906(16) 0.0315(3) Uani d . 1 2
H H6 0.8345 0.6131 0.4403 0.038 Uiso calc R 1 2
C C7 0.60010(19) 0.67636(16) 0.44414(15) 0.0265(3) Uani d . 1 2
C C8 0.38130(19) 0.82609(17) 0.56227(16) 0.0296(3) Uani d . 1 2
C C9 0.3921(3) 0.5445(2) 0.2249(2) 0.0471(5) Uani d . 1 2
H H9A 0.4114 0.5990 0.1406 0.071 Uiso calc R 1 2
H H9B 0.2817 0.5794 0.2872 0.071 Uiso calc R 1 2
H H9C 0.4015 0.4390 0.2084 0.071 Uiso calc R 1 2
C C10 0.9703(2) 0.4263(2) 0.2351(2) 0.0486(5) Uani d . 1 2
H H10A 1.0322 0.4416 0.2921 0.073 Uiso calc R 1 2
H H10B 1.0256 0.4623 0.1449 0.073 Uiso calc R 1 2
H H10C 0.9645 0.3209 0.2320 0.073 Uiso calc R 1 2
C C11 0.2955(2) 0.9357(2) 0.66964(18) 0.0405(4) Uani d . 1 2
H H11A 0.3379 1.0297 0.6427 0.061 Uiso calc R 1 2
H H11B 0.3145 0.9000 0.7515 0.061 Uiso calc R 1 2
H H11C 0.1773 0.9499 0.6857 0.061 Uiso calc R 1 2
C C12 0.19683(19) 0.91671(17) 0.30487(16) 0.0303(3) Uani d . 1 2
C C13 0.1421(2) 0.87745(19) 0.20800(19) 0.0374(4) Uani d . 1 2
H H13 0.0840 0.7954 0.2211 0.045 Uiso calc R 1 2
C C14 0.1729(2) 0.9595(2) 0.09110(19) 0.0426(4) Uani d . 1 2
H H14 0.1359 0.9324 0.0238 0.051 Uiso calc R 1 2
C C15 0.2563(3) 1.07992(19) 0.07025(18) 0.0433(4) Uani d . 1 2
C C16 0.3090(3) 1.11627(19) 0.1702(2) 0.0448(4) Uani d . 1 2
H H16 0.3671 1.1982 0.1576 0.054 Uiso calc R 1 2
C C17 0.2795(2) 1.03701(19) 0.28696(19) 0.0383(4) Uani d . 1 2
H H17 0.3155 1.0645 0.3547 0.046 Uiso calc R 1 2
C C18 0.2873(4) 1.1712(2) -0.0548(2) 0.0668(7) Uani d . 1 2
H H18A 0.4004 1.1425 -0.1153 0.100 Uiso calc R 1 2
H H18B 0.2711 1.2758 -0.0323 0.100 Uiso calc R 1 2
H H18C 0.2105 1.1550 -0.0983 0.100 Uiso calc R 1 2

loop_
_atom_site_aniso_label
_atom_site_aniso_U_11
_atom_site_aniso_U_22
_atom_site_aniso_U_33
_atom_site_aniso_U_12
_atom_site_aniso_U_13
_atom_site_aniso_U_23
Cl1 0.0693(3) 0.0399(2) 0.0368(2) 0.0026(2) -0.0170(2) -0.01002(18)
S1 0.0252(2) 0.0470(3) 0.0337(2) -0.00534(16) -0.01096(16) 0.00375(17)
O1 0.0335(6) 0.0326(5) 0.0308(6) -0.0075(4) -0.0165(5) -0.0015(4)
O2 0.0404(7) 0.0647(9) 0.0563(9) -0.0267(6) -0.0252(7) 0.0181(7)
C1 0.0271(7) 0.0302(7) 0.0285(7) -0.0066(6) -0.0109(6) 0.0033(6)
C2 0.0271(7) 0.0255(6) 0.0278(7) -0.0082(5) -0.0129(6) 0.0045(5)
C3 0.0373(8) 0.0276(7) 0.0295(8) -0.0077(6) -0.0168(7) 0.0012(6)
C4 0.0420(9) 0.0266(7) 0.0274(7) -0.0058(6) -0.0116(7) 0.0016(6)
C5 0.0314(8) 0.0323(8) 0.0312(8) -0.0045(6) -0.0072(6) 0.0067(6)
C6 0.0292(7) 0.0346(8) 0.0342(8) -0.0089(6) -0.0146(6) 0.0059(6)
C7 0.0298(7) 0.0264(7) 0.0265(7) -0.0085(5) -0.0123(6) 0.0024(5)
C8 0.0309(7) 0.0297(7) 0.0293(8) -0.0062(6) -0.0117(6) 0.0031(6)
C9 0.0541(11) 0.0450(10) 0.0563(12) -0.0038(8) -0.0359(10) -0.0133(9)
C10 0.0346(9) 0.0530(11) 0.0465(11) 0.0025(8) -0.0043(8) 0.0032(9)
C11 0.0484(10) 0.0385(9) 0.0327(9) -0.0041(7) -0.0122(8) -0.0044(7)
C12 0.0262(7) 0.0323(7) 0.0310(8) 0.0008(6) -0.0103(6) 0.0003(6)
C13 0.0385(9) 0.0350(8) 0.0419(9) -0.0027(7) -0.0190(8) -0.0017(7)
C14 0.0548(11) 0.0390(9) 0.0354(9) 0.0051(8) -0.0216(8) -0.0067(7)
C15 0.0565(11) 0.0307(8) 0.0335(9) 0.0074(7) -0.0097(8) -0.0024(7)
C16 0.0544(11) 0.0300(8) 0.0477(11) -0.0071(8) -0.0149(9) 0.0007(7)
C17 0.0429(9) 0.0356(8) 0.0399(9) -0.0045(7) -0.0190(8) -0.0032(7)
C18 0.105(2) 0.0425(11) 0.0395(11) 0.0014(12) -0.0150(12) 0.0042(9)

loop_
_atom_type_symbol
_atom_type_description
_atom_type_scat_dispersion_real
_atom_type_scat_dispersion_imag
_atom_type_scat_source
C C 0.0033 0.0016 'International Tables Vol C Tables 4.2.6.8 and 6.1.1.4'
H H 0.0000 0.0000 'International Tables Vol C Tables 4.2.6.8 and 6.1.1.4'
O O 0.0106 0.0060 'International Tables Vol C Tables 4.2.6.8 and 6.1.1.4'
S S 0.1246 0.1234 'International Tables Vol C Tables 4.2.6.8 and 6.1.1.4'
Cl Cl 0.1484 0.1585 'International Tables Vol C Tables 4.2.6.8 and 6.1.1.4'

loop_
_geom_angle_atom_site_label_1
_geom_angle_atom_site_label_2
_geom_angle_atom_site_label_3
_geom_angle_site_symmetry_3
_geom_angle
O2 S1 C1 . 110.50(8)
O2 S1 C12 . 106.80(8)
C1 S1 C12 . 98.98(7)
O2 S1 S1 2_576 113.79(6)
C1 S1 S1 2_576 134.58(5)
C12 S1 S1 2_576 77.68(5)
C8 O1 C7 . 106.51(11)
C8 C1 C2 . 107.06(13)
C8 C1 S1 . 118.18(12)
C2 C1 S1 . 134.71(12)
C7 C2 C3 . 118.93(14)
C7 C2 C1 . 104.37(13)
C3 C2 C1 . 136.70(14)
C4 C3 C2 . 115.52(14)
C4 C3 C9 . 122.27(15)
C2 C3 C9 . 122.20(15)
C3 C4 C5 . 125.18(15)
C3 C4 Cl1 . 117.32(12)
C5 C4 Cl1 . 117.49(13)
C6 C5 C4 . 118.13(15)
C6 C5 C10 . 119.95(16)
C4 C5 C10 . 121.92(17)
C7 C6 C5 . 117.09(14)
C7 C6 H6 . 121.5
C5 C6 H6 . 121.5
C6 C7 O1 . 124.07(13)
C6 C7 C2 . 125.10(14)
O1 C7 C2 . 110.83(13)
C1 C8 O1 . 111.21(13)
C1 C8 C11 . 133.88(15)
O1 C8 C11 . 114.89(14)
C3 C9 H9A . 109.5
C3 C9 H9B . 109.5
H9A C9 H9B . 109.5
C3 C9 H9C . 109.5
H9A C9 H9C . 109.5
H9B C9 H9C . 109.5
C5 C10 H10A . 109.5
C5 C10 H10B . 109.5
H10A C10 H10B . 109.5
C5 C10 H10C . 109.5
H10A C10 H10C . 109.5
H10B C10 H10C . 109.5
C8 C11 H11A . 109.5
C8 C11 H11B . 109.5
H11A C11 H11B . 109.5
C8 C11 H11C . 109.5
H11A C11 H11C . 109.5
H11B C11 H11C . 109.5
C13 C12 C17 . 120.71(16)
C13 C12 S1 . 120.19(13)
C17 C12 S1 . 118.68(13)
C12 C13 C14 . 119.00(17)
C12 C13 H13 . 120.5
C14 C13 H13 . 120.5
C15 C14 C13 . 121.47(17)
C15 C14 H14 . 119.3
C13 C14 H14 . 119.3
C14 C15 C16 . 117.83(17)
C14 C15 C18 . 121.9(2)
C16 C15 C18 . 120.3(2)
C17 C16 C15 . 121.75(18)
C17 C16 H16 . 119.1
C15 C16 H16 . 119.1
C16 C17 C12 . 119.23(16)
C16 C17 H17 . 120.4
C12 C17 H17 . 120.4
C15 C18 H18A . 109.5
C15 C18 H18B . 109.5
H18A C18 H18B . 109.5
C15 C18 H18C . 109.5
H18A C18 H18C . 109.5
H18B C18 H18C . 109.5

loop_
_geom_bond_atom_site_label_1
_geom_bond_atom_site_label_2
_geom_bond_site_symmetry_2
_geom_bond_distance
Cl1 C4 . 1.7500(16)
S1 O2 . 1.4882(14)
S1 C1 . 1.7574(15)
S1 C12 . 1.7950(17)
S1 S1 2_576 3.6584(9)
O1 C8 . 1.3672(19)
O1 C7 . 1.3813(18)
C1 C8 . 1.357(2)
C1 C2 . 1.458(2)
C2 C7 . 1.392(2)
C2 C3 . 1.399(2)
C3 C4 . 1.393(2)
C3 C9 . 1.501(2)
C4 C5 . 1.405(2)
C5 C6 . 1.384(2)
C5 C10 . 1.502(2)
C6 C7 . 1.376(2)
C6 H6 . 0.9500
C8 C11 . 1.481(2)
C9 H9A . 0.9800
C9 H9B . 0.9800
C9 H9C . 0.9800
C10 H10A . 0.9800
C10 H10B . 0.9800
C10 H10C . 0.9800
C11 H11A . 0.9800
C11 H11B . 0.9800
C11 H11C . 0.9800
C12 C13 . 1.377(2)
C12 C17 . 1.381(2)
C13 C14 . 1.386(3)
C13 H13 . 0.9500
C14 C15 . 1.384(3)
C14 H14 . 0.9500
C15 C16 . 1.386(3)
C15 C18 . 1.501(3)
C16 C17 . 1.372(3)
C16 H16 . 0.9500
C17 H17 . 0.9500
C18 H18A . 0.9800
C18 H18B . 0.9800
C18 H18C . 0.9800

loop_
_geom_hbond_atom_site_label_D
_geom_hbond_atom_site_label_H
_geom_hbond_atom_site_label_A
_geom_hbond_site_symmetry_A
_geom_hbond_distance_DH
_geom_hbond_distance_HA
_geom_hbond_distance_DA
_geom_hbond_angle_DHA
C6 H6 O2 1_655 0.95 2.30 3.180(2) 154.3
C17 H17 O1 2_676 0.95 2.56 3.434(2) 153.1

loop_
_geom_torsion_atom_site_label_1
_geom_torsion_atom_site_label_2
_geom_torsion_atom_site_label_3
_geom_torsion_atom_site_label_4
_geom_torsion_site_symmetry_1
_geom_torsion
O2 S1 C1 C8 . -134.63(14)
C12 S1 C1 C8 . 113.57(14)
S1 S1 C1 C8 2_576 32.06(17)
O2 S1 C1 C2 . 48.36(18)
C12 S1 C1 C2 . -63.44(17)
S1 S1 C1 C2 2_576 -144.96(13)
C8 C1 C2 C7 . -0.88(17)
S1 C1 C2 C7 . 176.36(13)
C8 C1 C2 C3 . 178.70(17)
S1 C1 C2 C3 . -4.1(3)
C7 C2 C3 C4 . -2.4(2)
C1 C2 C3 C4 . 178.08(16)
C7 C2 C3 C9 . 176.67(16)
C1 C2 C3 C9 . -2.9(3)
C2 C3 C4 C5 . 1.6(2)
C9 C3 C4 C5 . -177.46(17)
C2 C3 C4 Cl1 . -177.10(11)
C9 C3 C4 Cl1 . 3.8(2)
C3 C4 C5 C6 . 0.3(3)
Cl1 C4 C5 C6 . 179.01(12)
C3 C4 C5 C10 . 179.99(16)
Cl1 C4 C5 C10 . -1.3(2)
C4 C5 C6 C7 . -1.3(2)
C10 C5 C6 C7 . 178.96(15)
C5 C6 C7 O1 . -179.13(14)
C5 C6 C7 C2 . 0.5(2)
C8 O1 C7 C6 . 179.22(15)
C8 O1 C7 C2 . -0.45(16)
C3 C2 C7 C6 . 1.5(2)
C1 C2 C7 C6 . -178.85(15)
C3 C2 C7 O1 . -178.86(13)
C1 C2 C7 O1 . 0.82(16)
C2 C1 C8 O1 . 0.66(18)
S1 C1 C8 O1 . -177.12(10)
C2 C1 C8 C11 . 179.10(17)
S1 C1 C8 C11 . 1.3(3)
C7 O1 C8 C1 . -0.16(17)
C7 O1 C8 C11 . -178.91(13)
O2 S1 C12 C13 . 10.13(16)
C1 S1 C12 C13 . 124.85(14)
S1 S1 C12 C13 2_576 -101.30(13)
O2 S1 C12 C17 . -177.26(13)
C1 S1 C12 C17 . -62.55(14)
S1 S1 C12 C17 2_576 71.31(13)
C17 C12 C13 C14 . 0.8(2)
S1 C12 C13 C14 . 173.25(13)
C12 C13 C14 C15 . -0.4(3)
C13 C14 C15 C16 . 0.2(3)
C13 C14 C15 C18 . -178.73(18)
C14 C15 C16 C17 . -0.4(3)
C18 C15 C16 C17 . 178.56(19)
C15 C16 C17 C12 . 0.8(3)
C13 C12 C17 C16 . -1.0(3)
S1 C12 C17 C16 . -173.55(13)
